data_2205501
loop_
_publ_author_name
'Shan-Zhong Jian'
'Jian-Ming Gu'
'Yan-Guang Wang'

_publ_section_title
3-[(2<i>R</i>*,3<i>S</i>*)-3-(4-Chlorophenyl)-3-(2-methoxyanilino)-2-methylpropionyl]spiro[2<i>H</i>-1,3-benzoxazine-2,1'-cyclohexan]-4(3<i>H</i>)-one
_journal_issue 4
_journal_name_full 'Acta Crystallographica Section E'
_journal_page_first o814
_journal_page_last o815
_journal_paper_doi 10.1107/S1600536805005854
_journal_volume 61
_journal_year 2005
_chemical_formula_iupac 'C30 H31 Cl N2 O4'
_chemical_formula_moiety 'C30 H31 Cl N2 O4'
_chemical_formula_sum 'C30 H31 Cl N2 O4'
_chemical_formula_weight 519.04
_space_group_IT_number 14
_symmetry_cell_setting monoclinic
_symmetry_space_group_name_Hall '-P 2yn'
_symmetry_space_group_name_H-M 'P 1 21/n 1'
_cell_angle_alpha 90
_cell_angle_beta 132.0900(5)
_cell_angle_gamma 90
_cell_formula_units_Z 4
_cell_length_a 14.7792(3)
_cell_length_b 16.7390(2)
_cell_length_c 14.6920(3)
_cell_measurement_reflns_used 13437
_cell_measurement_temperature 293.0(10)
_cell_measurement_theta_max 27.5
_cell_measurement_theta_min 2.2
_cell_volume 2697.24(9)
_computing_cell_refinement PROCESS-AUTO
_computing_data_collection 'PROCESS-AUTO  (Rigaku Corporation,1998)'
_computing_data_reduction 'CrystalStructure 3.6.0 (Rigaku/MSC, 2004)'
_computing_molecular_graphics 'WinGX (Farrugia, 1999)'
_computing_publication_material 'CrystalStructure 3.6.0'
_computing_structure_refinement 'CRYSTALS (Watkin et al.,1996)'
_computing_structure_solution 'SHELXS97 (Sheldrick,1997)'
_diffrn_detector_area_resol_mean 10.00
_diffrn_measured_fraction_theta_full 0.9840
_diffrn_measured_fraction_theta_max 0.9786
_diffrn_measurement_device_type 'Rigaku R-AXIS RAPID'
_diffrn_measurement_method \w
_diffrn_radiation_type 'Mo K\a'
_diffrn_radiation_wavelength 0.7107
_diffrn_reflns_av_R_equivalents 0.028
_diffrn_reflns_limit_h_max 19
_diffrn_reflns_limit_h_min -19
_diffrn_reflns_limit_k_max 21
_diffrn_reflns_limit_k_min -21
_diffrn_reflns_limit_l_max 19
_diffrn_reflns_limit_l_min -19
_diffrn_reflns_number 25182
_diffrn_reflns_theta_full 26.00
_diffrn_reflns_theta_max 27.48
_exptl_absorpt_coefficient_mu 0.179
_exptl_absorpt_correction_T_max 0.970
_exptl_absorpt_correction_T_min 0.925
_exptl_absorpt_correction_type multi-scan
_exptl_absorpt_process_details '(ABSCOR; Higashi, 1995)'
_exptl_crystal_colour colorless
_exptl_crystal_density_diffrn 1.278
_exptl_crystal_density_method 'not measured'
_exptl_crystal_description block
_exptl_crystal_F_000 1096.00
_exptl_crystal_size_max 0.33
_exptl_crystal_size_mid 0.30
_exptl_crystal_size_min 0.17
_refine_diff_density_max 0.29
_refine_diff_density_min -0.26
_refine_ls_extinction_coef 23E1(4)
_refine_ls_extinction_method 'Larson (1970), equation 22'
_refine_ls_goodness_of_fit_ref 1.013
_refine_ls_hydrogen_treatment constr
_refine_ls_number_parameters 335
_refine_ls_number_reflns 5221
_refine_ls_R_factor_gt 0.0380
_refine_ls_shift/su_max 0.000
_refine_ls_structure_factor_coef Fsqd
_refine_ls_weighting_details 'w = 1/[0.0009Fo^2^ + \s(Fo^2^)]/(4Fo^2^)'
_refine_ls_weighting_scheme calc
_refine_ls_wR_factor_ref 0.1020
_reflns_number_gt 5221
_reflns_number_total 6039
_reflns_threshold_expression F^2^>2\s(F^2^)
_cod_data_source_file hg6138.cif
_cod_data_source_block 3
_cod_original_cell_volume 2697.24(8)
_cod_original_sg_symbol_H-M 'P 21/n'
_cod_database_code 2205501
_cod_database_fobs_code 2205501

loop_
_symmetry_equiv_pos_site_id
_symmetry_equiv_pos_as_xyz
1 +X,+Y,+Z
2 1/2-X,1/2+Y,1/2-Z
3 -X,-Y,-Z
4 1/2+X,1/2-Y,1/2+Z

loop_
_atom_site_label
_atom_site_fract_x
_atom_site_fract_y
_atom_site_fract_z
_atom_site_U_iso_or_equiv
_atom_site_adp_type
_atom_site_calc_flag
_atom_site_refinement_flags
_atom_site_occupancy
_atom_site_type_symbol
Cl(1) -0.02323(4) 0.48001(3) -0.25630(4) 0.06530(10) Uani d . 1.00 Cl
O(1) 0.26520(10) 0.82569(6) 0.32880(10) 0.0467(3) Uani d . 1.00 O
O(2) 0.29080(10) 0.63642(6) 0.46470(10) 0.0514(3) Uani d . 1.00 O
O(3) 0.03520(10) 0.78008(7) 0.40210(10) 0.0532(3) Uani d . 1.00 O
O(4) 0.55329(9) 0.58872(7) 0.49600(10) 0.0520(3) Uani d . 1.00 O
N(1) 0.18320(10) 0.75266(7) 0.39070(10) 0.0402(3) Uani d . 1.00 N
N(2) 0.36180(10) 0.65965(7) 0.29930(10) 0.0424(4) Uani d . 1.00 N
C(1) 0.24530(10) 0.69213(8) 0.19020(10) 0.0363(4) Uani d . 1.00 C
C(2) 0.16380(10) 0.70366(9) 0.21900(10) 0.0364(4) Uani d . 1.00 C
C(3) 0.03460(10) 0.73230(10) 0.10740(10) 0.0514(5) Uani d . 1.00 C
C(4) 0.21470(10) 0.76554(9) 0.31850(10) 0.0363(4) Uani d . 1.00 C
C(5) 0.21860(10) 0.68110(9) 0.45380(10) 0.0415(4) Uani d . 1.00 C
C(6) 0.15930(10) 0.66331(9) 0.50090(10) 0.0479(5) Uani d . 1.00 C
C(7) 0.1882(2) 0.59400(10) 0.5688(2) 0.0644(6) Uani d . 1.00 C
C(8) 0.1202(3) 0.57420(10) 0.5994(2) 0.0824(8) Uani d . 1.00 C
C(9) 0.0243(3) 0.6219(2) 0.5611(2) 0.0865(9) Uani d . 1.00 C
C(10) -0.0049(2) 0.69070(10) 0.4955(2) 0.0711(7) Uani d . 1.00 C
C(11) 0.0644(2) 0.71200(10) 0.4670(2) 0.0520(5) Uani d . 1.00 C
C(12) 0.13270(10) 0.81669(9) 0.41640(10) 0.0425(4) Uani d . 1.00 C
C(13) 0.23040(10) 0.84920(10) 0.5455(2) 0.0498(5) Uani d . 1.00 C
C(14) 0.1808(2) 0.91530(10) 0.5743(2) 0.0687(7) Uani d . 1.00 C
C(15) 0.1189(2) 0.98090(10) 0.4792(2) 0.0711(7) Uani d . 1.00 C
C(16) 0.0199(2) 0.94740(10) 0.3513(2) 0.0670(6) Uani d . 1.00 C
C(17) 0.0716(2) 0.88350(10) 0.3225(2) 0.0569(5) Uani d . 1.00 C
C(18) 0.46100(10) 0.65158(8) 0.31030(10) 0.0380(4) Uani d . 1.00 C
C(19) 0.46560(10) 0.67920(10) 0.22470(10) 0.0476(5) Uani d . 1.00 C
C(20) 0.5712(2) 0.67030(10) 0.2440(2) 0.0601(6) Uani d . 1.00 C
C(21) 0.6717(2) 0.63270(10) 0.3471(2) 0.0636(6) Uani d . 1.00 C
C(22) 0.66910(10) 0.60420(10) 0.4342(2) 0.0552(5) Uani d . 1.00 C
C(23) 0.56610(10) 0.61303(9) 0.41670(10) 0.0422(4) Uani d . 1.00 C
C(24) 0.6531(2) 0.54720(10) 0.60450(10) 0.0607(5) Uani d . 1.00 C
C(25) 0.18250(10) 0.63793(8) 0.07880(10) 0.0369(4) Uani d . 1.00 C
C(26) 0.16660(10) 0.55728(9) 0.08590(10) 0.0403(4) Uani d . 1.00 C
C(27) 0.10340(10) 0.50865(9) -0.01620(10) 0.0428(4) Uani d . 1.00 C
C(28) 0.05630(10) 0.54092(9) -0.12650(10) 0.0452(4) Uani d . 1.00 C
C(29) 0.0717(2) 0.62030(10) -0.13610(10) 0.0581(5) Uani d . 1.00 C
C(30) 0.1352(2) 0.66840(10) -0.03310(10) 0.0516(5) Uani d . 1.00 C
H(1) 0.2597 0.7443 0.1717 0.040 Uiso c R 1.00 H
H(2) 0.1573 0.6525 0.2468 0.042 Uiso c R 1.00 H
H(201) 0.3563 0.6444 0.3551 0.051 Uiso d R 1.00 H
H(7) 0.2558 0.5598 0.5948 0.075 Uiso c R 1.00 H
H(8) 0.1404 0.5262 0.6481 0.102 Uiso c R 1.00 H
H(9) -0.0244 0.6063 0.5813 0.118 Uiso c R 1.00 H
H(10) -0.0733 0.7241 0.4693 0.094 Uiso c R 1.00 H
H(19) 0.3940 0.7052 0.1497 0.059 Uiso c R 1.00 H
H(20) 0.5736 0.6912 0.1833 0.081 Uiso c R 1.00 H
H(21) 0.7450 0.6259 0.3592 0.081 Uiso c R 1.00 H
H(22) 0.7411 0.5777 0.5082 0.063 Uiso c R 1.00 H
H(26) 0.2007 0.5344 0.1648 0.050 Uiso c R 1.00 H
H(27) 0.0923 0.4518 -0.0100 0.054 Uiso c R 1.00 H
H(30) 0.1469 0.7251 -0.0396 0.058 Uiso c R 1.00 H
H(131) 0.2964 0.8709 0.5537 0.063 Uiso c R 1.00 H
H(132) 0.2610 0.8060 0.6037 0.063 Uiso c R 1.00 H
H(140) 0.1223 0.8921 0.5766 0.091 Uiso c R 1.00 H
H(142) 0.2480 0.9382 0.6537 0.091 Uiso c R 1.00 H
H(151) 0.1792 1.0080 0.4825 0.098 Uiso c R 1.00 H
H(152) 0.0828 1.0187 0.4969 0.098 Uiso c R 1.00 H
H(161) -0.0145 0.9903 0.2920 0.086 Uiso c R 1.00 H
H(162) -0.0434 0.9238 0.3461 0.086 Uiso c R 1.00 H
H(171) 0.0056 0.8613 0.2420 0.071 Uiso c R 1.00 H
H(172) 0.1311 0.9080 0.3224 0.071 Uiso c R 1.00 H
H(229) 0.0379 0.6428 -0.2151 0.063 Uiso c R 1.00 H
H(241) 0.6236 0.5159 0.6348 0.065 Uiso c R 1.00 H
H(242) 0.6908 0.5128 0.5860 0.064 Uiso c R 1.00 H
H(243) 0.7119 0.5851 0.6659 0.065 Uiso c R 1.00 H
H(301) 0.0378 0.7874 0.0917 0.057 Uiso c R 1.00 H
H(302) -0.0177 0.7266 0.1241 0.058 Uiso c R 1.00 H
H(303) 0.0037 0.7008 0.0370 0.058 Uiso c R 1.00 H

loop_
_atom_site_aniso_label
_atom_site_aniso_U_11
_atom_site_aniso_U_22
_atom_site_aniso_U_33
_atom_site_aniso_U_12
_atom_site_aniso_U_13
_atom_site_aniso_U_23
Cl(1) 0.0691(3) 0.0595(3) 0.0491(3) -0.0123(2) 0.0321(2) -0.0176(2)
O(1) 0.0498(6) 0.0419(6) 0.0515(7) -0.0063(5) 0.0352(6) -0.0041(5)
O(2) 0.0550(7) 0.0449(6) 0.0500(7) 0.0119(6) 0.0335(6) 0.0078(5)
O(3) 0.0481(7) 0.0498(7) 0.0697(8) -0.0052(5) 0.0427(6) -0.0056(6)
O(4) 0.0450(6) 0.0584(7) 0.0447(6) 0.0144(5) 0.0268(6) 0.0125(5)
N(1) 0.0499(7) 0.0355(7) 0.0433(7) 0.0052(6) 0.0345(7) 0.0027(6)
N(2) 0.0348(7) 0.0585(8) 0.0339(7) 0.0079(6) 0.0230(6) 0.0061(6)
C(1) 0.0354(8) 0.0361(8) 0.0319(7) 0.0036(6) 0.0204(7) 0.0029(6)
C(2) 0.0339(7) 0.0367(8) 0.0350(8) 0.0011(6) 0.0215(7) 0.0009(6)
C(3) 0.0365(9) 0.0600(10) 0.0453(9) 0.0035(8) 0.0222(8) -0.0040(8)
C(4) 0.0317(7) 0.0376(8) 0.0351(8) 0.0048(7) 0.0205(7) 0.0031(6)
C(5) 0.0447(9) 0.0376(8) 0.0359(8) -0.0032(7) 0.0244(7) -0.0030(7)
C(6) 0.0550(10) 0.0458(9) 0.0415(9) -0.0124(8) 0.0317(8) -0.0074(7)
C(7) 0.0820(10) 0.0560(10) 0.0500(10) -0.0130(10) 0.0420(10) 0.0010(9)
C(8) 0.109(2) 0.0760(10) 0.0710(10) -0.0260(10) 0.0640(10) 0.0030(10)
C(9) 0.109(2) 0.095(2) 0.091(2) -0.041(2) 0.081(2) -0.0200(10)
C(10) 0.0750(10) 0.0750(10) 0.0860(10) -0.0270(10) 0.0630(10) -0.0210(10)
C(11) 0.0570(10) 0.0530(10) 0.0550(10) -0.0187(9) 0.0407(9) -0.0149(8)
C(12) 0.0447(9) 0.0406(8) 0.0530(9) -0.0003(7) 0.0371(8) -0.0033(7)
C(13) 0.0560(10) 0.0471(9) 0.0560(10) -0.0096(8) 0.0416(9) -0.0093(8)
C(14) 0.0780(10) 0.0690(10) 0.0800(10) -0.0180(10) 0.0620(10) -0.0290(10)
C(15) 0.0820(10) 0.0470(10) 0.115(2) -0.0030(10) 0.0790(10) -0.0160(10)
C(16) 0.0710(10) 0.0510(10) 0.094(2) 0.0130(10) 0.0610(10) 0.0030(10)
C(17) 0.0650(10) 0.0470(10) 0.0660(10) 0.0145(9) 0.0460(10) 0.0073(9)
C(18) 0.0364(8) 0.0350(8) 0.0406(8) -0.0021(6) 0.0250(7) -0.0066(6)
C(19) 0.0490(10) 0.0486(9) 0.0500(10) -0.0007(8) 0.0357(9) -0.0010(8)
C(20) 0.0670(10) 0.0600(10) 0.0760(10) -0.0060(10) 0.0570(10) -0.0030(10)
C(21) 0.0510(10) 0.0640(10) 0.0880(10) -0.0005(9) 0.0510(10) -0.0050(10)
C(22) 0.0405(9) 0.0510(10) 0.0650(10) 0.0048(8) 0.0317(9) -0.0005(9)
C(23) 0.0389(8) 0.0368(8) 0.0460(9) 0.0007(7) 0.0265(8) -0.0038(7)
C(24) 0.0570(10) 0.0540(10) 0.0480(10) 0.0161(9) 0.0254(9) 0.0096(8)
C(25) 0.0350(8) 0.0379(8) 0.0351(8) 0.0061(6) 0.0224(7) 0.0042(6)
C(26) 0.0447(9) 0.0414(8) 0.0398(9) 0.0064(7) 0.0303(8) 0.0058(7)
C(27) 0.0474(9) 0.0362(8) 0.0518(9) 0.0009(7) 0.0361(8) 0.0004(7)
C(28) 0.0429(9) 0.0445(9) 0.0407(9) 0.0001(7) 0.0250(8) -0.0050(7)
C(29) 0.0730(10) 0.0480(10) 0.0347(9) 0.0010(9) 0.0289(9) 0.0041(7)
C(30) 0.0670(10) 0.0377(9) 0.0400(9) 0.0009(8) 0.0319(8) 0.0039(7)

loop_
_atom_type_symbol
_atom_type_description
_atom_type_scat_dispersion_real
_atom_type_scat_dispersion_imag
_atom_type_scat_source
C C 0.003 0.002
;
International Tables for Crystallography
(1992, Vol. C, Tables 4.2.6.8 and 6.1.1.4)
;
H H 0.000 0.000
;
International Tables for Crystallography
(1992, Vol. C, Table 6.1.1.4)
;
O O 0.011 0.006
;
International Tables for Crystallography
(1992, Vol. C, Tables 4.2.6.8 and 6.1.1.4)
;
N N 0.006 0.003
;
International Tables for Crystallography
(1992, Vol. C, Tables 4.2.6.8 and 6.1.1.4)
;
Cl Cl 0.148 0.159
;
International Tables for Crystallography
(1992, Vol. C, Tables 4.2.6.8 and 6.1.1.4)
;

loop_
_geom_angle_atom_site_label_1
_geom_angle_atom_site_label_2
_geom_angle_atom_site_label_3
_geom_angle
_geom_angle_publ_flag
Cl(1) C(28) C(27) 119.70(10) ?
Cl(1) C(28) C(29) 119.30(10) ?
O(1) C(4) N(1) 121.1(2) ?
O(1) C(4) C(2) 124.0(2) ?
O(2) C(5) N(1) 121.4(2) ?
O(2) C(5) C(6) 124.1(2) ?
C(12) O(3) C(11) 115.90(10) ?
O(3) C(11) C(6) 120.8(2) ?
O(3) C(11) C(10) 118.4(2) ?
O(3) C(12) N(1) 106.10(10) ?
O(3) C(12) C(13) 110.7(2) ?
O(3) C(12) C(17) 104.70(10) ?
O(4) C(23) C(18) 113.7(2) ?
O(4) C(23) C(22) 125.50(10) ?
C(24) O(4) C(23) 117.9(2) ?
N(1) C(4) C(2) 114.40(10) ?
C(5) N(1) C(4) 117.5(2) y
C(12) N(1) C(4) 123.10(10) y
C(12) N(1) C(5) 118.6(2) y
N(1) C(5) C(6) 114.5(2) ?
N(1) C(12) C(13) 110.80(10) ?
N(1) C(12) C(17) 113.1(2) ?
N(2) C(1) C(2) 108.10(10) ?
C(18) N(2) C(1) 123.2(2) y
N(2) C(1) C(25) 112.20(10) ?
N(2) C(18) C(19) 124.10(10) ?
N(2) C(18) C(23) 117.9(2) ?
C(1) C(2) C(3) 112.9(2) ?
C(1) C(2) C(4) 112.20(10) ?
C(25) C(1) C(2) 110.20(10) ?
C(1) C(25) C(26) 120.7(2) ?
C(1) C(25) C(30) 121.00(10) ?
C(4) C(2) C(3) 105.90(10) ?
C(5) C(6) C(7) 120.9(2) ?
C(5) C(6) C(11) 119.3(2) ?
C(11) C(6) C(7) 119.5(3) ?
C(6) C(7) C(8) 119.2(2) ?
C(6) C(11) C(10) 120.8(2) ?
C(7) C(8) C(9) 120.0(3) ?
C(8) C(9) C(10) 121.8(4) ?
C(9) C(10) C(11) 118.6(3) ?
C(17) C(12) C(13) 111.10(10) ?
C(12) C(13) C(14) 111.90(10) ?
C(12) C(17) C(16) 111.5(2) ?
C(13) C(14) C(15) 112.0(3) ?
C(14) C(15) C(16) 111.1(2) ?
C(15) C(16) C(17) 110.8(2) ?
C(23) C(18) C(19) 118.0(2) ?
C(18) C(19) C(20) 120.6(2) ?
C(18) C(23) C(22) 120.8(2) ?
C(19) C(20) C(21) 120.6(3) ?
C(20) C(21) C(22) 119.8(3) ?
C(21) C(22) C(23) 120.2(2) ?
C(25) C(26) C(27) 121.2(2) ?
C(30) C(25) C(26) 118.20(10) ?
C(25) C(30) C(29) 121.1(2) ?
C(26) C(27) C(28) 119.2(2) ?
C(27) C(28) C(29) 121.0(2) ?
C(28) C(29) C(30) 119.3(2) ?
O(4) C(24) H(241) 109.4369 ?
O(4) C(24) H(242) 109.6548 ?
O(4) C(24) H(243) 109.4712 ?
N(2) C(1) H(1) 108.7047 ?
H(201) N(2) C(1) 109.9252 ?
H(201) N(2) C(18) 126.8402 ?
H(1) C(1) C(2) 108.7459 ?
C(1) C(2) H(2) 108.5756 ?
H(1) C(1) C(25) 108.7737 ?
H(2) C(2) C(3) 108.6035 ?
C(2) C(3) H(301) 109.3182 ?
C(2) C(3) H(302) 109.4677 ?
C(2) C(3) H(303) 109.3612 ?
H(2) C(2) C(4) 108.5752 ?
H(302) C(3) H(301) 109.5593 ?
H(303) C(3) H(301) 109.4654 ?
H(303) C(3) H(302) 109.6548 ?
C(6) C(7) H(7) 120.4219 ?
H(7) C(7) C(8) 120.3472 ?
C(7) C(8) H(8) 119.9805 ?
H(8) C(8) C(9) 119.9865 ?
C(8) C(9) H(9) 119.1249 ?
C(9) C(10) H(10) 120.6720 ?
H(9) C(9) C(10) 119.1064 ?
H(10) C(10) C(11) 120.7175 ?
C(12) C(13) H(131) 108.8733 ?
C(12) C(13) H(132) 108.8805 ?
C(12) C(17) H(171) 108.9680 ?
C(12) C(17) H(172) 109.0075 ?
H(131) C(13) C(14) 108.8698 ?
H(132) C(13) C(14) 108.8614 ?
C(13) C(14) H(140) 108.8476 ?
C(13) C(14) H(142) 108.8415 ?
H(132) C(13) H(131) 109.4539 ?
H(140) C(14) C(15) 108.8482 ?
H(142) C(14) C(15) 108.8333 ?
C(14) C(15) H(151) 109.0728 ?
C(14) C(15) H(152) 109.0735 ?
H(142) C(14) H(140) 109.4606 ?
C(15) C(16) H(162) 109.1495 ?
H(151) C(15) C(16) 109.0966 ?
C(15) C(16) H(161) 109.1145 ?
H(152) C(15) C(16) 109.0376 ?
H(152) C(15) H(151) 109.4644 ?
C(16) C(17) H(171) 108.9068 ?
C(16) C(17) H(172) 109.0096 ?
H(162) C(16) C(17) 109.1602 ?
H(161) C(16) C(17) 109.1376 ?
H(162) C(16) H(161) 109.4594 ?
H(172) C(17) H(171) 109.4604 ?
C(18) C(19) H(19) 119.6977 ?
H(19) C(19) C(20) 119.6593 ?
C(19) C(20) H(20) 119.6626 ?
H(20) C(20) C(21) 119.7006 ?
C(20) C(21) H(21) 120.1031 ?
C(21) C(22) H(22) 119.8354 ?
H(21) C(21) C(22) 120.1353 ?
H(22) C(22) C(23) 119.9811 ?
H(242) C(24) H(241) 109.4741 ?
H(243) C(24) H(241) 109.4639 ?
H(243) C(24) H(242) 109.3262 ?
C(25) C(26) H(26) 119.4336 ?
C(25) C(30) H(30) 119.4373 ?
C(26) C(27) H(27) 120.3668 ?
H(26) C(26) C(27) 119.3886 ?
H(27) C(27) C(28) 120.4253 ?
C(28) C(29) H(229) 120.4107 ?
H(229) C(29) C(30) 120.3181 ?
C(29) C(30) H(30) 119.4185 ?

loop_
_geom_bond_atom_site_label_1
_geom_bond_atom_site_label_2
_geom_bond_distance
_geom_bond_publ_flag
Cl(1) C(28) 1.748(2) ?
O(1) C(4) 1.201(2) ?
O(2) C(5) 1.223(3) y
O(3) C(11) 1.357(2) y
O(3) C(12) 1.446(3) y
O(4) C(23) 1.361(3) y
O(4) C(24) 1.431(2) y
N(1) C(4) 1.432(3) y
N(1) C(5) 1.385(2) y
N(1) C(12) 1.493(3) y
N(2) C(1) 1.4600(10) y
N(2) C(18) 1.370(3) y
C(1) C(2) 1.533(3) ?
C(1) C(25) 1.525(2) ?
C(2) C(3) 1.538(2) ?
C(2) C(4) 1.517(2) ?
C(5) C(6) 1.465(4) ?
C(6) C(7) 1.398(3) ?
C(6) C(11) 1.394(3) ?
C(7) C(8) 1.387(5) ?
C(8) C(9) 1.376(5) ?
C(9) C(10) 1.373(4) ?
C(10) C(11) 1.387(5) ?
C(12) C(13) 1.519(2) ?
C(12) C(17) 1.517(2) ?
C(13) C(14) 1.534(4) ?
C(14) C(15) 1.511(3) ?
C(15) C(16) 1.517(3) ?
C(16) C(17) 1.530(4) ?
C(18) C(19) 1.384(3) ?
C(18) C(23) 1.420(2) ?
C(19) C(20) 1.394(4) ?
C(20) C(21) 1.371(2) ?
C(21) C(22) 1.390(4) ?
C(22) C(23) 1.372(4) ?
C(25) C(26) 1.386(2) ?
C(25) C(30) 1.383(3) ?
C(26) C(27) 1.381(2) ?
C(27) C(28) 1.375(3) ?
C(28) C(29) 1.372(2) ?
C(29) C(30) 1.383(2) ?
N(2) H(201) 0.9124 ?
C(1) H(1) 0.9800 ?
C(2) H(2) 0.9800 ?
C(3) H(301) 0.9600 ?
C(3) H(302) 0.9600 ?
C(3) H(303) 0.9600 ?
C(7) H(7) 0.9800 ?
C(8) H(8) 0.9800 ?
C(9) H(9) 0.9800 ?
C(10) H(10) 0.9800 ?
C(13) H(131) 0.9700 ?
C(13) H(132) 0.9700 ?
C(14) H(140) 0.9700 ?
C(14) H(142) 0.9700 ?
C(15) H(151) 0.9700 ?
C(15) H(152) 0.9700 ?
C(16) H(161) 0.9700 ?
C(16) H(162) 0.9700 ?
C(17) H(171) 0.9700 ?
C(17) H(172) 0.9700 ?
C(19) H(19) 0.9800 ?
C(20) H(20) 0.9800 ?
C(21) H(21) 0.9800 ?
C(22) H(22) 0.9800 ?
C(24) H(241) 0.9600 ?
C(24) H(242) 0.9600 ?
C(24) H(243) 0.9600 ?
C(26) H(26) 0.9800 ?
C(27) H(27) 0.9800 ?
C(29) H(229) 0.9800 ?
C(30) H(30) 0.9800 ?

loop_
_geom_hbond_atom_site_label_D
_geom_hbond_atom_site_label_H
_geom_hbond_atom_site_label_A
_geom_hbond_site_symmetry_A
_geom_hbond_distance_DH
_geom_hbond_distance_HA
_geom_hbond_distance_DA
_geom_hbond_angle_DHA
_geom_hbond_publ_flag
N2 H201 O2 . 0.91 2.37 3.251(3) 161 y
N2 H201 O4 . 0.91 2.36 2.6090(10) 96 y
C24 H243 O1 4_565 0.96 2.46 3.287(2) 144 y
C24 H241 O4 3_666 0.96 2.62 3.259(2) 124 y
